data_4519438
loop_
_publ_author_name
'Norbert M. Villeneuve'
'Joshua Dickman'
'Thierry Maris'
'Graeme M. Day'
'James D. Wuest'

_publ_section_title
;
 Seeking Rules Governing Mixed Molecular Crystallization
;
_journal_name_full 'Crystal Growth & Design'
_journal_page_first 273
_journal_page_last 288
_journal_paper_doi 10.1021/acs.cgd.2c00992
_journal_volume 23
_journal_year 2023
_chemical_formula_moiety '0.23(C12 H8 S), 0.77(C12 H8 O)'
_chemical_formula_sum 'C12 H8 O0.77 S0.23'
_chemical_formula_weight 171.88
_chemical_name_systematic 'dibenzo[b,d]thiophene:dibenzo[b,d]furan 0.23:0.77'
_space_group_crystal_system orthorhombic
_space_group_IT_number 62
_space_group_name_Hall '-P 2ac 2n'
_space_group_name_H-M_alt 'P n m a'
_atom_sites_solution_hydrogens geom
_atom_sites_solution_primary dual
_audit_creation_date 2020-12-04
_audit_creation_method
;
Olex2 1.3
(compiled 2020.11.12 svn.r5f609507 for OlexSys, GUI svn.r6226)
;
_cell_angle_alpha 90
_cell_angle_beta 90
_cell_angle_gamma 90
_cell_formula_units_Z 4
_cell_length_a 7.6368(4)
_cell_length_b 18.9566(13)
_cell_length_c 5.7980(4)
_cell_measurement_reflns_used 5976
_cell_measurement_temperature 100
_cell_measurement_theta_max 69.779
_cell_measurement_theta_min 4.665
_cell_volume 839.36(9)
_computing_cell_refinement
;
SAINT (2013) V8.40B; Integration Software for Single Crystal Data.
Bruker AXS Inc., Madison, WI 53719-1173.
;
_computing_data_collection
;
APEX 2 (2013) Bruker AXS Inc., Madison, WI 53719-1173.
;
_computing_data_reduction
;
SAINT (2013) V8.40B; Integration Software for Single Crystal Data.
Bruker AXS Inc., Madison, WI 53719-1173.
;
_computing_molecular_graphics 'Olex2 1.5 (Dolomanov et al., 2009)'
_computing_publication_material 'Olex2 1.5 (Dolomanov et al., 2009)'
_computing_structure_refinement 'XL (Sheldrick, 2015b)'
_computing_structure_solution 'XT (Sheldrick, 2015a)'
_diffrn_ambient_temperature 100
_diffrn_detector 'CCD area detector'
_diffrn_detector_area_resol_mean 8.3
_diffrn_detector_type 'Bruker APEX2 CCD'
_diffrn_measured_fraction_theta_full 1.000
_diffrn_measured_fraction_theta_max 0.999
_diffrn_measurement_device 'three-circle diffractometer'
_diffrn_measurement_device_type 'Bruker Smart APEX'
_diffrn_measurement_method '\w scans'
_diffrn_radiation_collimation 'Focusing mirrors'
_diffrn_radiation_monochromator 'Quazar MX Mirror Optics'
_diffrn_radiation_probe x-ray
_diffrn_radiation_type CuK\a
_diffrn_radiation_wavelength 1.54178
_diffrn_reflns_av_R_equivalents 0.0404
_diffrn_reflns_av_unetI/netI 0.0253
_diffrn_reflns_Laue_measured_fraction_full 1.000
_diffrn_reflns_Laue_measured_fraction_max 0.999
_diffrn_reflns_limit_h_max 9
_diffrn_reflns_limit_h_min -9
_diffrn_reflns_limit_k_max 23
_diffrn_reflns_limit_k_min -23
_diffrn_reflns_limit_l_max 7
_diffrn_reflns_limit_l_min -7
_diffrn_reflns_number 9944
_diffrn_reflns_point_group_measured_fraction_full 1.000
_diffrn_reflns_point_group_measured_fraction_max 0.999
_diffrn_reflns_theta_full 67.679
_diffrn_reflns_theta_max 70.122
_diffrn_reflns_theta_min 4.665
_diffrn_source 'Microfocus Source'
_diffrn_source_current 0.65
_diffrn_source_power 0.02912
_diffrn_source_target Cu
_diffrn_source_type 'Incoatec I\mS High Brilliance Microsource'
_diffrn_source_voltage 44.8
_exptl_absorpt_coefficient_mu 1.173
_exptl_absorpt_correction_T_max 0.2750
_exptl_absorpt_correction_T_min 0.0995
_exptl_absorpt_correction_type multi-scan
_exptl_absorpt_process_details
;
SADABS-2016/2 (Bruker,2016/2) was used for absorption correction.
wR2(int) was 0.1589 before and 0.0657 after correction.
The Ratio of minimum to maximum transmission is 0.3618.
The \l/2 correction factor is Not present.
;
_exptl_crystal_colour 'clear light colourless'
_exptl_crystal_colour_lustre clear
_exptl_crystal_colour_modifier light
_exptl_crystal_colour_primary colourless
_exptl_crystal_density_diffrn 1.360
_exptl_crystal_description plate
_exptl_crystal_F_000 359
_exptl_crystal_recrystallization_method 'crystallized from MeOH'
_exptl_crystal_size_max 0.28
_exptl_crystal_size_mid 0.17
_exptl_crystal_size_min 0.05
_refine_diff_density_max 0.431
_refine_diff_density_min -0.248
_refine_diff_density_rms 0.047
_refine_ls_extinction_coef .
_refine_ls_extinction_method none
_refine_ls_goodness_of_fit_ref 1.120
_refine_ls_hydrogen_treatment constr
_refine_ls_matrix_type full
_refine_ls_number_parameters 68
_refine_ls_number_reflns 814
_refine_ls_number_restraints 18
_refine_ls_restrained_S_all 1.155
_refine_ls_R_factor_all 0.0518
_refine_ls_R_factor_gt 0.0503
_refine_ls_shift/su_max 0.000
_refine_ls_shift/su_mean 0.000
_refine_ls_structure_factor_coef Fsqd
_refine_ls_weighting_details 'w=1/[\s^2^(Fo^2^)+(0.0922P)^2^+0.1647P] where P=(Fo^2^+2Fc^2^)/3'
_refine_ls_weighting_scheme calc
_refine_ls_wR_factor_gt 0.1443
_refine_ls_wR_factor_ref 0.1469
_reflns_Friedel_coverage 0.000
_reflns_Friedel_fraction_full .
_reflns_Friedel_fraction_max .
_reflns_number_gt 770
_reflns_number_total 814
_reflns_threshold_expression 'I > 2\s(I)'
_cod_data_source_file 02-23DBT_77DBF.cif
_cod_data_source_block jw2253
_cod_database_code 4519438

loop_
_space_group_symop_id
_space_group_symop_operation_xyz
1 'x, y, z'
2 '-x+1/2, -y, z+1/2'
3 '-x, y+1/2, -z'
4 'x+1/2, -y+1/2, -z+1/2'
5 '-x, -y, -z'
6 'x-1/2, y, -z-1/2'
7 'x, -y-1/2, z'
8 '-x-1/2, y-1/2, z-1/2'

loop_
_atom_site_label
_atom_site_type_symbol
_atom_site_fract_x
_atom_site_fract_y
_atom_site_fract_z
_atom_site_U_iso_or_equiv
_atom_site_adp_type
_atom_site_occupancy
_atom_site_site_symmetry_order
_atom_site_calc_flag
_atom_site_refinement_flags_posn
_atom_site_refinement_flags_adp
_atom_site_refinement_flags_occupancy
_atom_site_disorder_assembly
_atom_site_disorder_group
S1 S 0.7718(10) 0.250000 0.1757(9) 0.0432(8) Uani 0.230(6) 2 d S TU P A 1
O1 O 0.7661(8) 0.250000 0.2289(10) 0.0470(9) Uani 0.770(6) 2 d S TU P A 2
C1 C 0.70982(18) 0.31024(9) 0.3657(3) 0.0470(5) Uani 1 1 d . U . . .
C2 C 0.63014(17) 0.28835(8) 0.5709(2) 0.0453(5) Uani 1 1 d . . . . .
C3 C 0.57133(18) 0.33900(9) 0.7248(3) 0.0494(5) Uani 1 1 d . . . . .
H3 H 0.515794 0.325630 0.864777 0.059 Uiso 1 1 calc R U . . .
C4 C 0.5950(2) 0.40909(9) 0.6709(3) 0.0561(5) Uani 1 1 d . . . . .
H4 H 0.554979 0.444228 0.775163 0.067 Uiso 1 1 calc R U . . .
C5 C 0.6765(2) 0.42953(9) 0.4665(3) 0.0585(5) Uani 1 1 d . . . . .
H5 H 0.691466 0.478309 0.434551 0.070 Uiso 1 1 calc R U . . .
C6 C 0.7358(2) 0.38040(10) 0.3097(3) 0.0567(6) Uani 1 1 d . . . . .
H6 H 0.791684 0.394026 0.170268 0.068 Uiso 1 1 calc R U . . .

loop_
_atom_site_aniso_label
_atom_site_aniso_U_11
_atom_site_aniso_U_22
_atom_site_aniso_U_33
_atom_site_aniso_U_23
_atom_site_aniso_U_13
_atom_site_aniso_U_12
S1 0.0354(11) 0.0516(11) 0.0427(17) 0.000 0.0045(12) 0.000
O1 0.0376(11) 0.0546(11) 0.0488(18) 0.000 0.0019(14) 0.000
C1 0.0325(7) 0.0597(9) 0.0486(8) -0.0030(6) -0.0015(5) -0.0009(6)
C2 0.0293(7) 0.0578(9) 0.0487(9) 0.0029(6) -0.0019(6) -0.0028(6)
C3 0.0321(8) 0.0665(10) 0.0497(8) -0.0027(7) 0.0006(5) -0.0005(7)
C4 0.0386(9) 0.0603(10) 0.0695(10) -0.0134(8) -0.0113(7) 0.0051(7)
C5 0.0422(9) 0.0549(10) 0.0783(12) 0.0096(8) -0.0186(8) -0.0076(7)
C6 0.0387(9) 0.0754(12) 0.0559(10) 0.0146(8) -0.0075(6) -0.0104(7)

loop_
_atom_type_symbol
_atom_type_description
_atom_type_scat_dispersion_real
_atom_type_scat_dispersion_imag
_atom_type_scat_source
C C 0.0181 0.0091 'International Tables Vol C Tables 4.2.6.8 and 6.1.1.4'
H H 0.0000 0.0000 'International Tables Vol C Tables 4.2.6.8 and 6.1.1.4'
O O 0.0492 0.0322 'International Tables Vol C Tables 4.2.6.8 and 6.1.1.4'
S S 0.3331 0.5567 'International Tables Vol C Tables 4.2.6.8 and 6.1.1.4'

loop_
_geom_angle_atom_site_label_1
_geom_angle_atom_site_label_2
_geom_angle_atom_site_label_3
_geom_angle
_geom_angle_site_symmetry_1
_geom_angle_site_symmetry_3
C1 S1 C1 87.2(3) 7_565 .
C1 O1 C1 103.4(4) 7_565 .
C2 C1 S1 119.04(19) . .
C2 C1 O1 111.0(2) . .
C6 C1 S1 117.78(18) . .
C6 C1 O1 125.8(2) . .
C6 C1 C2 123.16(15) . .
C1 C2 C2 107.26(9) . 7_565
C3 C2 C1 118.89(15) . .
C3 C2 C2 133.86(9) . 7_565
C2 C3 H3 120.7 . .
C4 C3 C2 118.67(15) . .
C4 C3 H3 120.7 . .
C3 C4 H4 119.3 . .
C3 C4 C5 121.33(16) . .
C5 C4 H4 119.3 . .
C4 C5 H5 119.3 . .
C6 C5 C4 121.33(16) . .
C6 C5 H5 119.3 . .
C1 C6 H6 121.7 . .
C5 C6 C1 116.62(16) . .
C5 C6 H6 121.7 . .

loop_
_geom_bond_atom_site_label_1
_geom_bond_atom_site_label_2
_geom_bond_distance
_geom_bond_site_symmetry_2
S1 C1 1.656(4) 7_565
S1 C1 1.656(4) .
O1 C1 1.455(4) .
O1 C1 1.455(4) 7_565
C1 C2 1.399(2) .
C1 C6 1.383(2) .
C2 C2 1.454(3) 7_565
C2 C3 1.386(2) .
C3 H3 0.9500 .
C3 C4 1.377(3) .
C4 H4 0.9500 .
C4 C5 1.394(3) .
C5 H5 0.9500 .
C5 C6 1.378(3) .
C6 H6 0.9500 .

loop_
_geom_torsion_atom_site_label_1
_geom_torsion_atom_site_label_2
_geom_torsion_atom_site_label_3
_geom_torsion_atom_site_label_4
_geom_torsion
_geom_torsion_site_symmetry_1
_geom_torsion_site_symmetry_2
_geom_torsion_site_symmetry_3
_geom_torsion_site_symmetry_4
S1 C1 C2 C2 3.2(3) . . . 7_565
S1 C1 C2 C3 -177.2(3) . . . .
S1 C1 C6 C5 177.4(3) . . . .
O1 C1 C2 C2 -0.9(3) . . . 7_565
O1 C1 C2 C3 178.8(3) . . . .
O1 C1 C6 C5 -178.2(3) . . . .
C1 S1 C1 C2 -4.2(4) 7_565 . . .
C1 S1 C1 C6 177.47(14) 7_565 . . .
C1 O1 C1 C2 1.4(4) 7_565 . . .
C1 O1 C1 C6 178.99(16) 7_565 . . .
C1 C2 C3 C4 -0.6(2) . . . .
C2 C1 C6 C5 -0.9(2) . . . .
C2 C2 C3 C4 179.00(9) 7_565 . . .
C2 C3 C4 C5 -0.1(2) . . . .
C3 C4 C5 C6 0.3(2) . . . .
C4 C5 C6 C1 0.2(2) . . . .
C6 C1 C2 C2 -178.57(12) . . . 7_565
C6 C1 C2 C3 1.1(2) . . . .

_cod_database_fobs_code 4519438
